data_4120166
loop_
_publ_author_name
'Javier Izquierdo'
'Ane Orue'
'Karl A. Scheidt'

_publ_section_title
;
 A Dual Lewis Base Activation Strategy for Enantioselective
 Carbene-Catalyzed Annulations
;
_journal_name_full 'Journal of the American Chemical Society'
_journal_page_first 10634
_journal_page_last 10637
_journal_paper_doi 10.1021/ja405833m
_journal_volume 135
_journal_year 2013
_chemical_absolute_configuration ad
_chemical_formula_moiety 'B F4, C22 H24 N3 O'
_chemical_formula_sum 'C22 H24 B F4 N3 O'
_chemical_formula_weight 433.25
_chemical_name_systematic
;
 ? 
;
_space_group_crystal_system orthorhombic
_space_group_IT_number 19
_space_group_name_Hall 'P 2ac 2ab'
_space_group_name_H-M_alt 'P 21 21 21'
_symmetry_space_group_name_Hall 'P 2ac 2ab'
_symmetry_space_group_name_H-M 'P 21 21 21'
_atom_sites_solution_hydrogens geom
_atom_sites_solution_primary direct
_atom_sites_solution_secondary difmap
_audit_creation_date 2013-05-06
_audit_creation_method
;
  Olex2 1.2
  (compiled Apr 23 2013 17:54:37, GUI svn.r4466)
;
_cell_angle_alpha 90.00
_cell_angle_beta 90.00
_cell_angle_gamma 90.00
_cell_formula_units_Z 4
_cell_length_a 9.9050(3)
_cell_length_b 11.2173(3)
_cell_length_c 18.9185(6)
_cell_measurement_reflns_used 6228
_cell_measurement_temperature 100(2)
_cell_measurement_theta_max 64.838
_cell_measurement_theta_min 4.582
_cell_volume 2101.98(11)
_computing_data_reduction 'SAINT v7.68A (Bruker, 2009)'
_computing_molecular_graphics
;
O. V. Dolomanov, L. J. Bourhis, R. J. Gildea, J. A. K. Howard and H. Puschmann,
OLEX2: a complete structure solution, refinement and analysis program.
J. Appl. Cryst. (2009). 42, 339-341.
;
_computing_publication_material
;
O. V. Dolomanov, L. J. Bourhis, R. J. Gildea, J. A. K. Howard and H. Puschmann,
OLEX2: a complete structure solution, refinement and analysis program.
J. Appl. Cryst. (2009). 42, 339-341.
;
_computing_structure_refinement
;
XL, G.M. Sheldrick, Acta Cryst.
(2008). A64, 112-122
;
_computing_structure_solution
;
XS, G.M. Sheldrick, Acta Cryst.
(2008). A64, 112-122
;
_diffrn_ambient_temperature 99.97
_diffrn_measured_fraction_theta_full 0.991
_diffrn_measured_fraction_theta_max 0.991
_diffrn_measurement_device_type 'Bruker APEX-II CCD'
_diffrn_measurement_method '\f and \w scans'
_diffrn_radiation_monochromator graphite
_diffrn_radiation_type CuK\a
_diffrn_radiation_wavelength 1.54178
_diffrn_reflns_av_R_equivalents 0.0248
_diffrn_reflns_av_unetI/netI 0.0284
_diffrn_reflns_limit_h_max 10
_diffrn_reflns_limit_h_min -11
_diffrn_reflns_limit_k_max 13
_diffrn_reflns_limit_k_min -8
_diffrn_reflns_limit_l_max 16
_diffrn_reflns_limit_l_min -22
_diffrn_reflns_number 7869
_diffrn_reflns_theta_full 64.94
_diffrn_reflns_theta_max 64.94
_diffrn_reflns_theta_min 4.58
_diffrn_source 'fine-focus sealed tube'
_diffrn_standards_number 0
_exptl_absorpt_coefficient_mu 0.923
_exptl_absorpt_correction_T_max 0.7526
_exptl_absorpt_correction_T_min 0.6800
_exptl_absorpt_correction_type multi-scan
_exptl_absorpt_process_details
;
SADABS-2008/1 (Bruker,2008) was used for absorption correction.
wR2(int) was 0.0731 before and 0.0362 after correction.
The Ratio of minimum to maximum transmission is 0.9035.
The \l/2 correction factor is 0.0015.
;
_exptl_crystal_colour colourless
_exptl_crystal_colour_primary colourless
_exptl_crystal_density_diffrn 1.369
_exptl_crystal_description rod
_exptl_crystal_F_000 904
_exptl_crystal_size_max 0.341
_exptl_crystal_size_mid 0.063
_exptl_crystal_size_min 0.062
_refine_diff_density_max 0.122
_refine_diff_density_min -0.162
_refine_diff_density_rms 0.029
_refine_ls_abs_structure_details 'Flack H D (1983), Acta Cryst. A39, 876-881'
_refine_ls_abs_structure_Flack -0.06(10)
_refine_ls_extinction_method none
_refine_ls_goodness_of_fit_ref 1.022
_refine_ls_hydrogen_treatment constr
_refine_ls_matrix_type full
_refine_ls_number_parameters 293
_refine_ls_number_reflns 3277
_refine_ls_number_restraints 0
_refine_ls_restrained_S_all 1.022
_refine_ls_R_factor_all 0.0264
_refine_ls_R_factor_gt 0.0247
_refine_ls_shift/su_max 0.001
_refine_ls_shift/su_mean 0.000
_refine_ls_structure_factor_coef Fsqd
_refine_ls_weighting_details 'calc w=1/[\s^2^(Fo^2^)+(0.0287P)^2^+0.4038P] where P=(Fo^2^+2Fc^2^)/3'
_refine_ls_weighting_scheme calc
_refine_ls_wR_factor_gt 0.0612
_refine_ls_wR_factor_ref 0.0624
_reflns_number_gt 3142
_reflns_number_total 3277
_reflns_threshold_expression >2sigma(I)
_cod_data_source_file ja405833m_si_001.cif
_cod_data_source_block cu_jizquierdo06_11_0m
_cod_database_code 4120166
_olex2_refinement_description
;
1. Fixed Uiso
 At 1.2 times of:
  All C(H) groups, All C(H,H) groups, All C(H,H,H,H) groups
 At 1.5 times of:
  All C(H,H,H) groups
2. others
 Sof(H21C)=Sof(H21D)=Sof(C22B)=Sof(H22D)=Sof(H22E)=Sof(H22F)=1-FVAR(1)
 Sof(H21A)=Sof(H21B)=Sof(C22A)=Sof(H22A)=Sof(H22B)=Sof(H22C)=FVAR(1)
3.a Ternary CH refined with riding coordinates:
 C4(H4), C12(H12)
3.b Secondary CH2 refined with riding coordinates:
 C3(H3A,H3B), C5(H5A,H5B), C19(H19A,H19B), C21(H21C,H21D), C21(H21A,H21B)
3.c Aromatic/amide H refined with riding coordinates:
 C1(H1), C7(H7), C8(H8), C9(H9), C10(H10), C15(H15), C16(H16), C17(H17)
3.d Idealised Me refined as rotating group:
 C20(H20A,H20B,H20C), C22A(H22A,H22B,H22C), C22B(H22D,H22E,H22F)
;

loop_
_space_group_symop_id
_space_group_symop_operation_xyz
1 'x, y, z'
2 '-x+1/2, -y, z+1/2'
3 'x+1/2, -y+1/2, -z'
4 '-x, y+1/2, -z+1/2'

loop_
_atom_site_label
_atom_site_type_symbol
_atom_site_fract_x
_atom_site_fract_y
_atom_site_fract_z
_atom_site_U_iso_or_equiv
_atom_site_adp_type
_atom_site_occupancy
_atom_site_symmetry_multiplicity
_atom_site_calc_flag
_atom_site_refinement_flags
_atom_site_disorder_assembly
_atom_site_disorder_group
F1 F 0.75497(9) 0.41809(8) 0.16054(5) 0.0354(2) Uani 1 1 d . . .
F2 F 0.59190(11) 0.47588(9) 0.08280(5) 0.0418(3) Uani 1 1 d . . .
F3 F 0.58199(10) 0.53523(8) 0.19764(5) 0.0374(2) Uani 1 1 d . . .
F4 F 0.54361(10) 0.34123(8) 0.16939(5) 0.0377(2) Uani 1 1 d . . .
B1 B 0.61846(18) 0.44200(17) 0.15115(10) 0.0285(4) Uani 1 1 d . . .
O1 O 0.85539(10) 0.45981(9) 0.36794(5) 0.0243(2) Uani 1 1 d . . .
N1 N 0.70113(12) 0.29551(11) 0.30359(6) 0.0191(3) Uani 1 1 d . . .
N2 N 0.75475(12) 0.14055(10) 0.24490(6) 0.0206(3) Uani 1 1 d . . .
N3 N 0.87274(11) 0.20574(11) 0.25093(7) 0.0221(3) Uani 1 1 d . . .
C1 C 0.65344(15) 0.19441(13) 0.27632(7) 0.0207(3) Uani 1 1 d . . .
H1 H 0.5630 0.1665 0.2791 0.025 Uiso 1 1 calc R . .
C2 C 0.83497(14) 0.30029(13) 0.28642(7) 0.0203(3) Uani 1 1 d . . .
C3 C 0.91568(15) 0.40695(13) 0.30737(8) 0.0241(3) Uani 1 1 d . . .
H3A H 1.0096 0.3830 0.3182 0.029 Uiso 1 1 calc R . .
H3B H 0.9179 0.4651 0.2680 0.029 Uiso 1 1 calc R . .
C4 C 0.71936(14) 0.49702(12) 0.35570(8) 0.0230(3) Uani 1 1 d . . .
H4 H 0.7127 0.5547 0.3155 0.028 Uiso 1 1 calc R . .
C5 C 0.66772(16) 0.55073(14) 0.42508(9) 0.0279(3) Uani 1 1 d . . .
H5A H 0.7425 0.5866 0.4525 0.033 Uiso 1 1 calc R . .
H5B H 0.5983 0.6124 0.4161 0.033 Uiso 1 1 calc R . .
C6 C 0.60843(14) 0.44563(14) 0.46333(8) 0.0246(3) Uani 1 1 d . . .
C7 C 0.57135(16) 0.43595(15) 0.53414(8) 0.0292(4) Uani 1 1 d . . .
H7 H 0.5841 0.5008 0.5657 0.035 Uiso 1 1 calc R . .
C8 C 0.51567(16) 0.33004(15) 0.55756(8) 0.0317(4) Uani 1 1 d . . .
H8 H 0.4879 0.3233 0.6055 0.038 Uiso 1 1 calc R . .
C9 C 0.49953(15) 0.23325(15) 0.51253(9) 0.0286(4) Uani 1 1 d . . .
H9 H 0.4624 0.1609 0.5299 0.034 Uiso 1 1 calc R . .
C10 C 0.53771(14) 0.24218(13) 0.44198(8) 0.0228(3) Uani 1 1 d . . .
H10 H 0.5279 0.1765 0.4107 0.027 Uiso 1 1 calc R . .
C11 C 0.59029(14) 0.34934(13) 0.41867(8) 0.0209(3) Uani 1 1 d . . .
C12 C 0.62801(14) 0.38649(12) 0.34441(8) 0.0200(3) Uani 1 1 d . . .
H12 H 0.5448 0.4106 0.3181 0.024 Uiso 1 1 calc R . .
C13 C 0.75097(14) 0.02275(13) 0.21352(8) 0.0214(3) Uani 1 1 d . . .
C14 C 0.74116(14) 0.01386(13) 0.13988(8) 0.0231(3) Uani 1 1 d . . .
C15 C 0.73334(14) -0.10148(14) 0.11256(8) 0.0250(3) Uani 1 1 d . . .
H15 H 0.7284 -0.1124 0.0628 0.030 Uiso 1 1 calc R . .
C16 C 0.73267(14) -0.20005(14) 0.15620(8) 0.0260(3) Uani 1 1 d . . .
H16 H 0.7246 -0.2775 0.1364 0.031 Uiso 1 1 calc R . .
C17 C 0.74370(15) -0.18676(13) 0.22871(8) 0.0262(3) Uani 1 1 d . . .
H17 H 0.7438 -0.2555 0.2580 0.031 Uiso 1 1 calc R . .
C18 C 0.75463(14) -0.07402(13) 0.25947(8) 0.0234(3) Uani 1 1 d . A .
C19 C 0.74197(17) 0.12018(14) 0.09120(8) 0.0288(4) Uani 1 1 d . . .
H19A H 0.7212 0.1929 0.1188 0.035 Uiso 1 1 calc R . .
H19B H 0.6703 0.1103 0.0552 0.035 Uiso 1 1 calc R . .
C20 C 0.87667(18) 0.13613(18) 0.05440(11) 0.0438(5) Uani 1 1 d . . .
H20A H 0.9480 0.1459 0.0898 0.066 Uiso 1 1 calc R . .
H20B H 0.8732 0.2070 0.0242 0.066 Uiso 1 1 calc R . .
H20C H 0.8959 0.0658 0.0254 0.066 Uiso 1 1 calc R . .
C21 C 0.77104(17) -0.05733(15) 0.33852(8) 0.0307(4) Uani 1 1 d . . .
H21C H 0.6810 -0.0600 0.3612 0.037 Uiso 0.41(3) 1 calc PR A 2
H21D H 0.8105 0.0223 0.3477 0.037 Uiso 0.41(3) 1 calc PR A 2
H21A H 0.8370 0.0076 0.3466 0.037 Uiso 0.59(3) 1 calc PR A 1
H21B H 0.6834 -0.0306 0.3581 0.037 Uiso 0.59(3) 1 calc PR A 1
C22A C 0.8153(15) -0.1618(10) 0.3782(6) 0.044(2) Uani 0.59(3) 1 d P A 1
H22A H 0.7422 -0.2207 0.3796 0.066 Uiso 0.59(3) 1 calc PR A 1
H22B H 0.8388 -0.1381 0.4265 0.066 Uiso 0.59(3) 1 calc PR A 1
H22C H 0.8945 -0.1968 0.3551 0.066 Uiso 0.59(3) 1 calc PR A 1
C22B C 0.8633(14) -0.1547(16) 0.3725(10) 0.038(3) Uani 0.41(3) 1 d P A 2
H22D H 0.8262 -0.2338 0.3622 0.057 Uiso 0.41(3) 1 calc PR A 2
H22E H 0.8670 -0.1427 0.4237 0.057 Uiso 0.41(3) 1 calc PR A 2
H22F H 0.9545 -0.1486 0.3527 0.057 Uiso 0.41(3) 1 calc PR A 2

loop_
_atom_site_aniso_label
_atom_site_aniso_U_11
_atom_site_aniso_U_22
_atom_site_aniso_U_33
_atom_site_aniso_U_23
_atom_site_aniso_U_13
_atom_site_aniso_U_12
F1 0.0291(5) 0.0397(5) 0.0373(5) 0.0093(4) 0.0048(4) 0.0098(4)
F2 0.0514(6) 0.0439(6) 0.0301(5) 0.0098(5) -0.0056(5) 0.0092(5)
F3 0.0413(5) 0.0313(5) 0.0397(5) -0.0023(5) 0.0010(5) 0.0121(5)
F4 0.0381(5) 0.0302(5) 0.0449(5) 0.0069(5) 0.0006(4) 0.0021(4)
B1 0.0300(9) 0.0262(9) 0.0292(9) 0.0041(8) 0.0030(8) 0.0081(8)
O1 0.0205(5) 0.0235(5) 0.0288(5) -0.0026(5) -0.0001(4) -0.0017(4)
N1 0.0182(6) 0.0176(6) 0.0217(6) 0.0004(5) 0.0001(5) -0.0005(5)
N2 0.0183(6) 0.0203(6) 0.0231(6) 0.0009(5) 0.0011(5) 0.0000(5)
N3 0.0185(6) 0.0229(6) 0.0251(6) -0.0001(6) -0.0002(5) -0.0019(5)
C1 0.0190(7) 0.0210(8) 0.0220(7) -0.0005(6) -0.0006(6) -0.0006(6)
C2 0.0180(7) 0.0216(8) 0.0213(7) 0.0028(6) -0.0003(6) 0.0015(6)
C3 0.0199(7) 0.0246(8) 0.0278(8) -0.0003(7) 0.0020(7) -0.0023(6)
C4 0.0219(7) 0.0173(7) 0.0299(8) 0.0002(6) 0.0003(6) -0.0018(6)
C5 0.0272(7) 0.0211(8) 0.0353(9) -0.0059(7) 0.0010(7) -0.0002(7)
C6 0.0184(7) 0.0249(8) 0.0305(8) -0.0021(7) -0.0006(6) 0.0025(6)
C7 0.0275(8) 0.0338(9) 0.0264(8) -0.0080(7) -0.0028(7) 0.0059(7)
C8 0.0288(8) 0.0438(10) 0.0225(7) 0.0039(7) 0.0022(6) 0.0092(8)
C9 0.0248(8) 0.0308(9) 0.0303(9) 0.0078(7) 0.0023(7) 0.0052(7)
C10 0.0191(7) 0.0221(8) 0.0271(8) 0.0014(6) -0.0012(6) 0.0028(6)
C11 0.0151(6) 0.0228(7) 0.0248(7) -0.0008(6) -0.0016(6) 0.0027(6)
C12 0.0190(7) 0.0172(7) 0.0238(7) -0.0001(6) 0.0002(6) 0.0017(6)
C13 0.0158(6) 0.0192(7) 0.0292(7) -0.0038(6) 0.0006(6) 0.0016(6)
C14 0.0158(6) 0.0250(7) 0.0284(7) -0.0012(6) 0.0007(6) 0.0031(6)
C15 0.0183(7) 0.0291(8) 0.0275(7) -0.0067(7) 0.0011(6) 0.0015(7)
C16 0.0180(7) 0.0227(7) 0.0373(9) -0.0076(7) 0.0023(7) -0.0010(6)
C17 0.0207(7) 0.0210(7) 0.0370(8) 0.0033(7) 0.0033(7) -0.0010(7)
C18 0.0172(7) 0.0240(7) 0.0289(8) 0.0009(6) 0.0015(7) 0.0012(6)
C19 0.0345(8) 0.0281(8) 0.0239(7) -0.0004(7) -0.0015(7) 0.0068(7)
C20 0.0378(10) 0.0421(10) 0.0515(11) 0.0205(10) 0.0004(8) -0.0026(8)
C21 0.0307(8) 0.0342(8) 0.0272(8) -0.0009(7) 0.0005(7) 0.0012(7)
C22A 0.073(6) 0.032(3) 0.028(2) 0.0046(18) -0.002(4) 0.006(4)
C22B 0.042(5) 0.039(4) 0.034(5) 0.003(3) -0.010(5) 0.000(5)

loop_
_atom_type_symbol
_atom_type_description
_atom_type_scat_dispersion_real
_atom_type_scat_dispersion_imag
_atom_type_scat_source
C C 0.0181 0.0091 'International Tables Vol C Tables 4.2.6.8 and 6.1.1.4'
H H 0.0000 0.0000 'International Tables Vol C Tables 4.2.6.8 and 6.1.1.4'
B B 0.0090 0.0039 'International Tables Vol C Tables 4.2.6.8 and 6.1.1.4'
F F 0.0727 0.0534 'International Tables Vol C Tables 4.2.6.8 and 6.1.1.4'
N N 0.0311 0.0180 'International Tables Vol C Tables 4.2.6.8 and 6.1.1.4'
O O 0.0492 0.0322 'International Tables Vol C Tables 4.2.6.8 and 6.1.1.4'

loop_
_geom_angle_atom_site_label_1
_geom_angle_atom_site_label_2
_geom_angle_atom_site_label_3
_geom_angle
F1 B1 F3 108.18(14)
F1 B1 F4 109.21(14)
F2 B1 F1 111.10(14)
F2 B1 F3 109.40(14)
F2 B1 F4 110.81(15)
F4 B1 F3 108.05(13)
C3 O1 C4 112.77(11)
C1 N1 C2 106.58(13)
C1 N1 C12 128.27(12)
C2 N1 C12 125.14(12)
N3 N2 C13 122.52(11)
C1 N2 N3 111.40(11)
C1 N2 C13 125.81(12)
C2 N3 N2 103.24(11)
N2 C1 N1 107.21(12)
N1 C2 C3 119.22(13)
N3 C2 N1 111.54(13)
N3 C2 C3 129.22(13)
O1 C3 C2 108.87(12)
O1 C4 C5 106.90(12)
O1 C4 C12 109.81(11)
C5 C4 C12 103.76(12)
C6 C5 C4 103.56(12)
C7 C6 C5 128.84(14)
C11 C6 C5 111.67(13)
C11 C6 C7 119.49(14)
C8 C7 C6 118.70(15)
C7 C8 C9 121.39(14)
C8 C9 C10 120.06(15)
C11 C10 C9 118.12(15)
C6 C11 C12 108.68(13)
C10 C11 C6 122.22(14)
C10 C11 C12 128.99(13)
N1 C12 C4 109.89(11)
N1 C12 C11 114.73(12)
C11 C12 C4 103.69(12)
C14 C13 N2 118.32(13)
C18 C13 N2 117.05(12)
C18 C13 C14 124.62(13)
C13 C14 C19 123.46(13)
C15 C14 C13 116.00(14)
C15 C14 C19 120.52(13)
C16 C15 C14 121.44(14)
C15 C16 C17 120.42(14)
C16 C17 C18 121.11(14)
C13 C18 C17 116.37(13)
C13 C18 C21 121.53(13)
C17 C18 C21 122.10(14)
C14 C19 C20 112.27(14)
C18 C21 C22B 112.4(7)
C22A C21 C18 116.1(5)
C22A C21 C22B 18.4(5)

loop_
_geom_bond_atom_site_label_1
_geom_bond_atom_site_label_2
_geom_bond_distance
F1 B1 1.390(2)
F2 B1 1.373(2)
F3 B1 1.413(2)
F4 B1 1.395(2)
O1 C3 1.4218(19)
O1 C4 1.4295(18)
N1 C1 1.3324(19)
N1 C2 1.3660(18)
N1 C12 1.4705(19)
N2 N3 1.3834(17)
N2 C1 1.3134(19)
N2 C13 1.4491(18)
N3 C2 1.310(2)
C2 C3 1.492(2)
C4 C5 1.532(2)
C4 C12 1.5497(19)
C5 C6 1.503(2)
C6 C7 1.393(2)
C6 C11 1.383(2)
C7 C8 1.383(2)
C8 C9 1.389(2)
C9 C10 1.391(2)
C10 C11 1.382(2)
C11 C12 1.512(2)
C13 C14 1.400(2)
C13 C18 1.391(2)
C14 C15 1.395(2)
C14 C19 1.507(2)
C15 C16 1.380(2)
C16 C17 1.384(2)
C17 C18 1.396(2)
C18 C21 1.516(2)
C19 C20 1.515(2)
C21 C22A 1.459(11)
C21 C22B 1.562(16)
